data_2223641
loop_
_publ_author_name
'Braunschweig, Holger'
'Dewhurst, Rian D.'
'Radacki, Krzysztof'
'Wagner, Katharina'

_publ_section_title Dicyclohexyl(2',4',6'-triisopropylbiphenyl-2-yl)phosphine--dichlorophenylborane
_journal_coeditor_code BT5091
_journal_issue 11
_journal_name_full 'Acta Crystallographica Section E'
_journal_page_first o2787
_journal_paper_doi 10.1107/S1600536809041865
_journal_volume 65
_journal_year 2009
_chemical_formula_iupac 'C39 H54 B Cl2 P'
_chemical_formula_moiety 'C39 H54 B Cl2 P'
_chemical_formula_sum 'C39 H54 B Cl2 P'
_chemical_formula_weight 635.50
_chemical_name_systematic
;
Dicyclohexyl(2',4',6'-triisopropylbiphenyl-2-yl)phosphine--dichlorophenylborane
;
_space_group_IT_number 61
_symmetry_cell_setting orthorhombic
_symmetry_space_group_name_Hall '-P 2ac 2ab'
_symmetry_space_group_name_H-M 'P b c a'
_atom_sites_solution_hydrogens geom
_atom_sites_solution_primary direct
_atom_sites_solution_secondary difmap
_audit_creation_method SHELXL-97
_cell_angle_alpha 90.00
_cell_angle_beta 90.00
_cell_angle_gamma 90.00
_cell_formula_units_Z 8
_cell_length_a 16.9716(8)
_cell_length_b 15.5992(7)
_cell_length_c 26.5497(12)
_cell_measurement_reflns_used 9927
_cell_measurement_temperature 100(2)
_cell_measurement_theta_max 30.19
_cell_measurement_theta_min 2.40
_cell_volume 7028.9(6)
_computing_cell_refinement 'SAINT-Plus (Bruker, 2001)'
_computing_data_collection 'APEX2 (Bruker, 2001)'
_computing_data_reduction 'SAINT-Plus (Bruker, 2001)'
_computing_molecular_graphics 'XP in SHELXTL (Sheldrick, 2008)'
_computing_publication_material 'SHELXL97 (Sheldrick, 2008)'
_computing_structure_refinement 'SHELXL97 (Sheldrick, 2008)'
_computing_structure_solution 'SHELXS97 (Sheldrick, 2008)'
_diffrn_ambient_temperature 100(2)
_diffrn_measured_fraction_theta_full 1.000
_diffrn_measured_fraction_theta_max 0.990
_diffrn_measurement_device_type 'Bruker APEXII CCD'
_diffrn_measurement_method '\f and \w scans'
_diffrn_radiation_monochromator 'multi-layer mirror'
_diffrn_radiation_source 'rotating anode'
_diffrn_radiation_type MoK\a
_diffrn_radiation_wavelength 0.71073
_diffrn_reflns_av_R_equivalents 0.0627
_diffrn_reflns_av_sigmaI/netI 0.0267
_diffrn_reflns_limit_h_max 24
_diffrn_reflns_limit_h_min -24
_diffrn_reflns_limit_k_max 20
_diffrn_reflns_limit_k_min -22
_diffrn_reflns_limit_l_max 37
_diffrn_reflns_limit_l_min -37
_diffrn_reflns_number 277684
_diffrn_reflns_theta_full 26.00
_diffrn_reflns_theta_max 30.53
_diffrn_reflns_theta_min 1.53
_exptl_absorpt_coefficient_mu 0.257
_exptl_absorpt_correction_T_max 0.9625
_exptl_absorpt_correction_T_min 0.8437
_exptl_absorpt_correction_type multi-scan
_exptl_absorpt_process_details '(SADABS; Bruker, 2001)'
_exptl_crystal_colour colourless
_exptl_crystal_density_diffrn 1.201
_exptl_crystal_density_method 'not measured'
_exptl_crystal_description block
_exptl_crystal_F_000 2736
_exptl_crystal_size_max 0.19
_exptl_crystal_size_mid 0.18
_exptl_crystal_size_min 0.16
_refine_diff_density_max 0.529
_refine_diff_density_min -0.334
_refine_ls_extinction_method none
_refine_ls_goodness_of_fit_ref 1.039
_refine_ls_hydrogen_treatment constr
_refine_ls_matrix_type full
_refine_ls_number_parameters 394
_refine_ls_number_reflns 10642
_refine_ls_number_restraints 0
_refine_ls_restrained_S_all 1.039
_refine_ls_R_factor_all 0.0527
_refine_ls_R_factor_gt 0.0357
_refine_ls_shift/su_max 0.003
_refine_ls_shift/su_mean 0.000
_refine_ls_structure_factor_coef Fsqd
_refine_ls_weighting_details 'calc w=1/[\s^2^(Fo^2^)+(0.0317P)^2^+4.3765P] where P=(Fo^2^+2Fc^2^)/3'
_refine_ls_weighting_scheme calc
_refine_ls_wR_factor_gt 0.0792
_refine_ls_wR_factor_ref 0.0881
_reflns_number_gt 8513
_reflns_number_total 10642
_reflns_threshold_expression I>2\s(I)
_cod_data_source_file bt5091.cif
_cod_data_source_block I
_cod_original_sg_symbol_H-M Pbca
_cod_database_code 2223641
_cod_database_fobs_code 2223641

loop_
_symmetry_equiv_pos_as_xyz
'x, y, z'
'-x+1/2, -y, z+1/2'
'-x, y+1/2, -z+1/2'
'x+1/2, -y+1/2, -z'
'-x, -y, -z'
'x-1/2, y, -z-1/2'
'x, -y-1/2, z-1/2'
'-x-1/2, y-1/2, z'

loop_
_atom_site_type_symbol
_atom_site_label
_atom_site_fract_x
_atom_site_fract_y
_atom_site_fract_z
_atom_site_U_iso_or_equiv
_atom_site_adp_type
_atom_site_calc_flag
_atom_site_refinement_flags
_atom_site_occupancy
_atom_site_disorder_assembly
_atom_site_disorder_group
B B1 1.05541(8) 0.09574(8) 0.16307(5) 0.0151(2) Uani d . 1 . .
Cl Cl1 1.133928(16) 0.082518(18) 0.212825(11) 0.01754(6) Uani d . 1 . .
Cl Cl2 1.087313(17) 0.033702(18) 0.105927(11) 0.01780(6) Uani d . 1 . .
P P1 1.059876(17) 0.220694(19) 0.142349(11) 0.01277(6) Uani d . 1 . .
C C1_1 0.97152(7) 0.06567(7) 0.18435(5) 0.0159(2) Uani d . 1 . .
C C2_1 0.91983(7) 0.01550(8) 0.15579(5) 0.0187(2) Uani d . 1 . .
H H2_1 0.9337 0.0010 0.1222 0.022 Uiso calc R 1 . .
C C3_1 0.84859(8) -0.01383(9) 0.17526(5) 0.0227(3) Uani d . 1 . .
H H3_1 0.8148 -0.0480 0.1550 0.027 Uiso calc R 1 . .
C C4_1 0.82682(8) 0.00660(9) 0.22411(5) 0.0246(3) Uani d . 1 . .
H H4_1 0.7783 -0.0134 0.2375 0.030 Uiso calc R 1 . .
C C5_1 0.87684(8) 0.05679(9) 0.25332(5) 0.0241(3) Uani d . 1 . .
H H5_1 0.8624 0.0714 0.2868 0.029 Uiso calc R 1 . .
C C6_1 0.94788(7) 0.08555(8) 0.23368(5) 0.0202(2) Uani d . 1 . .
H H6_1 0.9814 0.1196 0.2542 0.024 Uiso calc R 1 . .
C C1_2 1.02197(7) 0.24348(8) 0.07851(4) 0.0153(2) Uani d . 1 . .
H H1_2 1.0022 0.3039 0.0790 0.018 Uiso calc R 1 . .
C C2_2 1.08364(7) 0.23841(8) 0.03600(4) 0.0181(2) Uani d . 1 . .
H H2A_2 1.1285 0.2767 0.0439 0.022 Uiso calc R 1 . .
H H2B_2 1.1040 0.1791 0.0334 0.022 Uiso calc R 1 . .
C C3_2 1.04676(8) 0.26500(9) -0.01429(5) 0.0230(3) Uani d . 1 . .
H H3A_2 1.0315 0.3262 -0.0126 0.028 Uiso calc R 1 . .
H H3B_2 1.0865 0.2588 -0.0414 0.028 Uiso calc R 1 . .
C C4_2 0.97440(8) 0.21136(9) -0.02744(5) 0.0245(3) Uani d . 1 . .
H H4A_2 0.9904 0.1511 -0.0333 0.029 Uiso calc R 1 . .
H H4B_2 0.9503 0.2334 -0.0588 0.029 Uiso calc R 1 . .
C C5_2 0.91412(7) 0.21498(9) 0.01520(5) 0.0223(3) Uani d . 1 . .
H H5A_2 0.8690 0.1773 0.0070 0.027 Uiso calc R 1 . .
H H5B_2 0.8941 0.2743 0.0187 0.027 Uiso calc R 1 . .
C C6_2 0.95107(7) 0.18630(8) 0.06503(4) 0.0176(2) Uani d . 1 . .
H H6A_2 0.9686 0.1260 0.0622 0.021 Uiso calc R 1 . .
H H6B_2 0.9112 0.1896 0.0922 0.021 Uiso calc R 1 . .
C C1_3 1.16256(7) 0.25864(7) 0.14871(5) 0.0151(2) Uani d . 1 . .
H H1_3 1.1752 0.2516 0.1853 0.018 Uiso calc R 1 . .
C C2_3 1.17297(7) 0.35500(8) 0.13836(5) 0.0171(2) Uani d . 1 . .
H H2A_3 1.1614 0.3671 0.1025 0.021 Uiso calc R 1 . .
H H2B_3 1.1353 0.3880 0.1592 0.021 Uiso calc R 1 . .
C C3_3 1.25726(7) 0.38311(8) 0.15063(5) 0.0194(2) Uani d . 1 . .
H H3A_3 1.2641 0.4441 0.1414 0.023 Uiso calc R 1 . .
H H3B_3 1.2665 0.3776 0.1873 0.023 Uiso calc R 1 . .
C C4_3 1.31759(7) 0.32892(8) 0.12220(5) 0.0198(2) Uani d . 1 . .
H H4A_3 1.3109 0.3376 0.0855 0.024 Uiso calc R 1 . .
H H4B_3 1.3714 0.3475 0.1315 0.024 Uiso calc R 1 . .
C C5_3 1.30739(7) 0.23414(8) 0.13477(5) 0.0199(2) Uani d . 1 . .
H H5A_3 1.3166 0.2251 0.1712 0.024 Uiso calc R 1 . .
H H5B_3 1.3468 0.2000 0.1160 0.024 Uiso calc R 1 . .
C C6_3 1.22441(7) 0.20354(8) 0.12102(5) 0.0182(2) Uani d . 1 . .
H H6A_3 1.2181 0.1426 0.1307 0.022 Uiso calc R 1 . .
H H6B_3 1.2165 0.2082 0.0842 0.022 Uiso calc R 1 . .
C C1_4 1.00678(7) 0.28522(7) 0.18927(4) 0.0138(2) Uani d . 1 . .
C C2_4 1.04114(7) 0.27716(8) 0.23743(4) 0.0164(2) Uani d . 1 . .
H H2_4 1.0846 0.2394 0.2415 0.020 Uiso calc R 1 . .
C C3_4 1.01407(7) 0.32198(8) 0.27894(5) 0.0185(2) Uani d . 1 . .
H H3_4 1.0384 0.3147 0.3109 0.022 Uiso calc R 1 . .
C C4_4 0.95100(7) 0.37757(8) 0.27341(5) 0.0181(2) Uani d . 1 . .
H H4_4 0.9324 0.4100 0.3013 0.022 Uiso calc R 1 . .
C C5_4 0.91551(7) 0.38515(8) 0.22673(5) 0.0179(2) Uani d . 1 . .
H H5_4 0.8718 0.4228 0.2235 0.022 Uiso calc R 1 . .
C C6_4 0.94081(7) 0.33994(7) 0.18394(4) 0.0144(2) Uani d . 1 . .
C C1_5 0.89316(7) 0.36063(8) 0.13742(4) 0.0149(2) Uani d . 1 . .
C C2_5 0.91033(7) 0.43574(8) 0.11028(5) 0.0160(2) Uani d . 1 . .
C C3_5 0.86058(7) 0.46083(8) 0.07074(5) 0.0176(2) Uani d . 1 . .
H H3_5 0.8731 0.5110 0.0521 0.021 Uiso calc R 1 . .
C C4_5 0.79375(7) 0.41455(8) 0.05803(4) 0.0172(2) Uani d . 1 . .
C C5_5 0.77703(7) 0.34126(8) 0.08620(5) 0.0173(2) Uani d . 1 . .
H H5_5 0.7313 0.3090 0.0780 0.021 Uiso calc R 1 . .
C C6_5 0.82427(7) 0.31315(8) 0.12589(5) 0.0159(2) Uani d . 1 . .
C C1_6 0.98039(7) 0.49241(8) 0.12311(5) 0.0180(2) Uani d . 1 . .
H H1_6 1.0110 0.4637 0.1505 0.022 Uiso calc R 1 . .
C C2_6 1.03543(7) 0.50442(9) 0.07779(5) 0.0229(3) Uani d . 1 . .
H H2A_6 1.0518 0.4482 0.0651 0.034 Uiso calc R 1 . .
H H2B_6 1.0820 0.5370 0.0882 0.034 Uiso calc R 1 . .
H H2C_6 1.0076 0.5357 0.0512 0.034 Uiso calc R 1 . .
C C3_6 0.95346(8) 0.58019(9) 0.14270(5) 0.0235(3) Uani d . 1 . .
H H3A_6 0.9228 0.6094 0.1166 0.035 Uiso calc R 1 . .
H H3B_6 0.9997 0.6149 0.1513 0.035 Uiso calc R 1 . .
H H3C_6 0.9207 0.5723 0.1727 0.035 Uiso calc R 1 . .
C C1_7 0.73849(7) 0.44011(9) 0.01540(5) 0.0197(2) Uani d . 1 . .
H H1_7 0.7327 0.3893 -0.0073 0.024 Uiso calc R 1 . .
C C2_7 0.76810(8) 0.51495(11) -0.01673(6) 0.0323(3) Uani d . 1 . .
H H2A_7 0.7708 0.5669 0.0040 0.048 Uiso calc R 1 . .
H H2B_7 0.7318 0.5244 -0.0449 0.048 Uiso calc R 1 . .
H H2C_7 0.8207 0.5015 -0.0298 0.048 Uiso calc R 1 . .
C C3_7 0.65651(7) 0.46242(9) 0.03553(5) 0.0205(2) Uani d . 1 . .
H H3A_7 0.6601 0.5126 0.0576 0.031 Uiso calc R 1 . .
H H3B_7 0.6356 0.4137 0.0546 0.031 Uiso calc R 1 . .
H H3C_7 0.6213 0.4752 0.0073 0.031 Uiso calc R 1 . .
C C1_8 0.79939(7) 0.23518(8) 0.15674(5) 0.0183(2) Uani d . 1 . .
H H1_8 0.8482 0.2065 0.1695 0.022 Uiso calc R 1 . .
C C2_8 0.75264(8) 0.16926(9) 0.12615(6) 0.0254(3) Uani d . 1 . .
H H2A_8 0.7013 0.1935 0.1170 0.038 Uiso calc R 1 . .
H H2B_8 0.7448 0.1174 0.1464 0.038 Uiso calc R 1 . .
H H2C_8 0.7819 0.1547 0.0955 0.038 Uiso calc R 1 . .
C C3_8 0.74970(8) 0.26215(9) 0.20256(5) 0.0273(3) Uani d . 1 . .
H H3A_8 0.7807 0.3005 0.2241 0.041 Uiso calc R 1 . .
H H3B_8 0.7345 0.2111 0.2218 0.041 Uiso calc R 1 . .
H H3C_8 0.7022 0.2920 0.1910 0.041 Uiso calc R 1 . .

loop_
_atom_site_aniso_label
_atom_site_aniso_U_11
_atom_site_aniso_U_22
_atom_site_aniso_U_33
_atom_site_aniso_U_12
_atom_site_aniso_U_13
_atom_site_aniso_U_23
B1 0.0159(6) 0.0135(6) 0.0160(6) 0.0009(5) -0.0015(5) 0.0001(5)
Cl1 0.01597(13) 0.01586(13) 0.02081(14) -0.00011(10) -0.00419(10) 0.00321(10)
Cl2 0.01872(13) 0.01529(13) 0.01940(14) 0.00262(10) 0.00104(10) -0.00148(10)
P1 0.01143(13) 0.01235(13) 0.01451(14) 0.00036(10) -0.00018(10) 0.00016(10)
C1_1 0.0148(5) 0.0132(5) 0.0197(6) 0.0000(4) -0.0012(4) 0.0026(4)
C2_1 0.0180(5) 0.0187(6) 0.0195(6) -0.0015(5) -0.0024(4) 0.0014(5)
C3_1 0.0195(6) 0.0212(6) 0.0275(7) -0.0048(5) -0.0047(5) 0.0034(5)
C4_1 0.0178(6) 0.0241(7) 0.0320(7) -0.0035(5) 0.0033(5) 0.0055(5)
C5_1 0.0242(6) 0.0244(6) 0.0237(6) -0.0015(5) 0.0058(5) 0.0004(5)
C6_1 0.0211(6) 0.0181(6) 0.0213(6) -0.0021(5) 0.0009(5) -0.0006(5)
C1_2 0.0152(5) 0.0152(5) 0.0154(5) 0.0018(4) -0.0010(4) 0.0004(4)
C2_2 0.0168(5) 0.0215(6) 0.0160(6) 0.0005(4) 0.0009(4) 0.0006(5)
C3_2 0.0232(6) 0.0297(7) 0.0162(6) 0.0026(5) 0.0009(5) 0.0034(5)
C4_2 0.0229(6) 0.0337(7) 0.0168(6) 0.0048(5) -0.0032(5) -0.0015(5)
C5_2 0.0184(6) 0.0280(7) 0.0206(6) 0.0025(5) -0.0040(5) -0.0004(5)
C6_2 0.0154(5) 0.0197(6) 0.0176(6) 0.0004(4) -0.0012(4) -0.0007(5)
C1_3 0.0122(5) 0.0146(5) 0.0185(6) -0.0010(4) -0.0006(4) 0.0004(4)
C2_3 0.0154(5) 0.0149(5) 0.0210(6) -0.0011(4) -0.0002(4) 0.0009(4)
C3_3 0.0170(5) 0.0180(6) 0.0232(6) -0.0041(4) 0.0003(5) -0.0010(5)
C4_3 0.0154(5) 0.0225(6) 0.0215(6) -0.0038(5) 0.0017(5) 0.0003(5)
C5_3 0.0134(5) 0.0224(6) 0.0240(6) 0.0004(4) 0.0005(4) 0.0016(5)
C6_3 0.0132(5) 0.0166(6) 0.0248(6) 0.0008(4) 0.0009(4) 0.0000(5)
C1_4 0.0134(5) 0.0121(5) 0.0160(5) -0.0012(4) 0.0009(4) 0.0000(4)
C2_4 0.0153(5) 0.0156(5) 0.0183(6) 0.0001(4) -0.0012(4) 0.0006(4)
C3_4 0.0206(6) 0.0189(6) 0.0159(5) -0.0029(5) -0.0018(4) 0.0000(4)
C4_4 0.0218(6) 0.0155(6) 0.0171(6) -0.0019(4) 0.0038(4) -0.0020(4)
C5_4 0.0168(5) 0.0157(6) 0.0213(6) 0.0022(4) 0.0026(4) 0.0004(5)
C6_4 0.0130(5) 0.0133(5) 0.0170(5) -0.0015(4) 0.0007(4) 0.0014(4)
C1_5 0.0133(5) 0.0156(5) 0.0158(5) 0.0032(4) 0.0016(4) 0.0000(4)
C2_5 0.0135(5) 0.0160(5) 0.0187(6) 0.0023(4) 0.0011(4) 0.0004(4)
C3_5 0.0155(5) 0.0187(6) 0.0185(6) 0.0026(4) 0.0018(4) 0.0031(5)
C4_5 0.0144(5) 0.0206(6) 0.0166(5) 0.0045(4) 0.0010(4) -0.0009(4)
C5_5 0.0134(5) 0.0189(6) 0.0197(6) 0.0013(4) -0.0004(4) -0.0018(4)
C6_5 0.0134(5) 0.0161(5) 0.0184(5) 0.0017(4) 0.0017(4) -0.0010(4)
C1_6 0.0149(5) 0.0170(6) 0.0220(6) -0.0008(4) -0.0013(4) 0.0046(5)
C2_6 0.0180(6) 0.0204(6) 0.0303(7) -0.0013(5) 0.0037(5) 0.0034(5)
C3_6 0.0228(6) 0.0225(6) 0.0253(6) -0.0011(5) -0.0002(5) -0.0015(5)
C1_7 0.0170(6) 0.0264(6) 0.0157(5) 0.0029(5) -0.0018(4) 0.0003(5)
C2_7 0.0212(6) 0.0502(9) 0.0256(7) 0.0002(6) -0.0007(5) 0.0162(7)
C3_7 0.0163(5) 0.0253(6) 0.0200(6) 0.0027(5) -0.0006(5) 0.0004(5)
C1_8 0.0147(5) 0.0163(6) 0.0238(6) -0.0005(4) 0.0011(4) 0.0028(5)
C2_8 0.0197(6) 0.0200(6) 0.0364(7) -0.0044(5) -0.0034(5) 0.0016(6)
C3_8 0.0273(7) 0.0244(7) 0.0302(7) -0.0008(5) 0.0108(6) 0.0039(6)

loop_
_atom_type_symbol
_atom_type_description
_atom_type_scat_dispersion_real
_atom_type_scat_dispersion_imag
_atom_type_scat_source
C C 0.0033 0.0016 'International Tables Vol C Tables 4.2.6.8 and 6.1.1.4'
H H 0.0000 0.0000 'International Tables Vol C Tables 4.2.6.8 and 6.1.1.4'
B B 0.0013 0.0007 'International Tables Vol C Tables 4.2.6.8 and 6.1.1.4'
P P 0.1023 0.0942 'International Tables Vol C Tables 4.2.6.8 and 6.1.1.4'
Cl Cl 0.1484 0.1585 'International Tables Vol C Tables 4.2.6.8 and 6.1.1.4'

loop_
_geom_angle_atom_site_label_1
_geom_angle_atom_site_label_2
_geom_angle_atom_site_label_3
_geom_angle_site_symmetry_1
_geom_angle_site_symmetry_3
_geom_angle
_geom_angle_publ_flag
C1_1 B1 Cl2 . . 112.95(9) ?
C1_1 B1 Cl1 . . 110.41(8) ?
Cl2 B1 Cl1 . . 107.78(7) ?
C1_1 B1 P1 . . 114.24(8) ?
Cl2 B1 P1 . . 105.39(6) ?
Cl1 B1 P1 . . 105.58(6) ?
C1_4 P1 C1_2 . . 110.23(5) ?
C1_4 P1 C1_3 . . 103.00(5) ?
C1_2 P1 C1_3 . . 110.52(5) ?
C1_4 P1 B1 . . 108.93(5) ?
C1_2 P1 B1 . . 114.90(5) ?
C1_3 P1 B1 . . 108.57(5) ?
C2_1 C1_1 C6_1 . . 116.73(11) ?
C2_1 C1_1 B1 . . 122.01(11) ?
C6_1 C1_1 B1 . . 121.20(11) ?
C3_1 C2_1 C1_1 . . 121.82(12) ?
C3_1 C2_1 H2_1 . . 119.1 ?
C1_1 C2_1 H2_1 . . 119.1 ?
C4_1 C3_1 C2_1 . . 120.23(12) ?
C4_1 C3_1 H3_1 . . 119.9 ?
C2_1 C3_1 H3_1 . . 119.9 ?
C3_1 C4_1 C5_1 . . 119.24(12) ?
C3_1 C4_1 H4_1 . . 120.4 ?
C5_1 C4_1 H4_1 . . 120.4 ?
C6_1 C5_1 C4_1 . . 120.18(13) ?
C6_1 C5_1 H5_1 . . 119.9 ?
C4_1 C5_1 H5_1 . . 119.9 ?
C5_1 C6_1 C1_1 . . 121.81(12) ?
C5_1 C6_1 H6_1 . . 119.1 ?
C1_1 C6_1 H6_1 . . 119.1 ?
C6_2 C1_2 C2_2 . . 109.31(10) ?
C6_2 C1_2 P1 . . 111.96(8) ?
C2_2 C1_2 P1 . . 115.18(8) ?
C6_2 C1_2 H1_2 . . 106.6 ?
C2_2 C1_2 H1_2 . . 106.6 ?
P1 C1_2 H1_2 . . 106.6 ?
C3_2 C2_2 C1_2 . . 110.30(10) ?
C3_2 C2_2 H2A_2 . . 109.6 ?
C1_2 C2_2 H2A_2 . . 109.6 ?
C3_2 C2_2 H2B_2 . . 109.6 ?
C1_2 C2_2 H2B_2 . . 109.6 ?
H2A_2 C2_2 H2B_2 . . 108.1 ?
C4_2 C3_2 C2_2 . . 112.31(11) ?
C4_2 C3_2 H3A_2 . . 109.1 ?
C2_2 C3_2 H3A_2 . . 109.1 ?
C4_2 C3_2 H3B_2 . . 109.1 ?
C2_2 C3_2 H3B_2 . . 109.1 ?
H3A_2 C3_2 H3B_2 . . 107.9 ?
C3_2 C4_2 C5_2 . . 110.44(11) ?
C3_2 C4_2 H4A_2 . . 109.6 ?
C5_2 C4_2 H4A_2 . . 109.6 ?
C3_2 C4_2 H4B_2 . . 109.6 ?
C5_2 C4_2 H4B_2 . . 109.6 ?
H4A_2 C4_2 H4B_2 . . 108.1 ?
C4_2 C5_2 C6_2 . . 110.82(10) ?
C4_2 C5_2 H5A_2 . . 109.5 ?
C6_2 C5_2 H5A_2 . . 109.5 ?
C4_2 C5_2 H5B_2 . . 109.5 ?
C6_2 C5_2 H5B_2 . . 109.5 ?
H5A_2 C5_2 H5B_2 . . 108.1 ?
C5_2 C6_2 C1_2 . . 110.59(10) ?
C5_2 C6_2 H6A_2 . . 109.5 ?
C1_2 C6_2 H6A_2 . . 109.5 ?
C5_2 C6_2 H6B_2 . . 109.5 ?
C1_2 C6_2 H6B_2 . . 109.5 ?
H6A_2 C6_2 H6B_2 . . 108.1 ?
C2_3 C1_3 C6_3 . . 112.40(10) ?
C2_3 C1_3 P1 . . 113.89(8) ?
C6_3 C1_3 P1 . . 114.80(8) ?
C2_3 C1_3 H1_3 . . 104.8 ?
C6_3 C1_3 H1_3 . . 104.8 ?
P1 C1_3 H1_3 . . 104.8 ?
C3_3 C2_3 C1_3 . . 110.43(10) ?
C3_3 C2_3 H2A_3 . . 109.6 ?
C1_3 C2_3 H2A_3 . . 109.6 ?
C3_3 C2_3 H2B_3 . . 109.6 ?
C1_3 C2_3 H2B_3 . . 109.6 ?
H2A_3 C2_3 H2B_3 . . 108.1 ?
C4_3 C3_3 C2_3 . . 111.27(10) ?
C4_3 C3_3 H3A_3 . . 109.4 ?
C2_3 C3_3 H3A_3 . . 109.4 ?
C4_3 C3_3 H3B_3 . . 109.4 ?
C2_3 C3_3 H3B_3 . . 109.4 ?
H3A_3 C3_3 H3B_3 . . 108.0 ?
C5_3 C4_3 C3_3 . . 110.62(10) ?
C5_3 C4_3 H4A_3 . . 109.5 ?
C3_3 C4_3 H4A_3 . . 109.5 ?
C5_3 C4_3 H4B_3 . . 109.5 ?
C3_3 C4_3 H4B_3 . . 109.5 ?
H4A_3 C4_3 H4B_3 . . 108.1 ?
C4_3 C5_3 C6_3 . . 110.75(10) ?
C4_3 C5_3 H5A_3 . . 109.5 ?
C6_3 C5_3 H5A_3 . . 109.5 ?
C4_3 C5_3 H5B_3 . . 109.5 ?
C6_3 C5_3 H5B_3 . . 109.5 ?
H5A_3 C5_3 H5B_3 . . 108.1 ?
C5_3 C6_3 C1_3 . . 109.78(10) ?
C5_3 C6_3 H6A_3 . . 109.7 ?
C1_3 C6_3 H6A_3 . . 109.7 ?
C5_3 C6_3 H6B_3 . . 109.7 ?
C1_3 C6_3 H6B_3 . . 109.7 ?
H6A_3 C6_3 H6B_3 . . 108.2 ?
C2_4 C1_4 C6_4 . . 118.13(10) ?
C2_4 C1_4 P1 . . 111.28(8) ?
C6_4 C1_4 P1 . . 130.59(9) ?
C3_4 C2_4 C1_4 . . 122.66(11) ?
C3_4 C2_4 H2_4 . . 118.7 ?
C1_4 C2_4 H2_4 . . 118.7 ?
C2_4 C3_4 C4_4 . . 119.24(11) ?
C2_4 C3_4 H3_4 . . 120.4 ?
C4_4 C3_4 H3_4 . . 120.4 ?
C5_4 C4_4 C3_4 . . 119.02(11) ?
C5_4 C4_4 H4_4 . . 120.5 ?
C3_4 C4_4 H4_4 . . 120.5 ?
C4_4 C5_4 C6_4 . . 123.28(11) ?
C4_4 C5_4 H5_4 . . 118.4 ?
C6_4 C5_4 H5_4 . . 118.4 ?
C5_4 C6_4 C1_4 . . 117.64(11) ?
C5_4 C6_4 C1_5 . . 112.97(10) ?
C1_4 C6_4 C1_5 . . 129.35(10) ?
C2_5 C1_5 C6_5 . . 119.72(11) ?
C2_5 C1_5 C6_4 . . 119.07(10) ?
C6_5 C1_5 C6_4 . . 120.41(10) ?
C3_5 C2_5 C1_5 . . 119.42(11) ?
C3_5 C2_5 C1_6 . . 118.44(11) ?
C1_5 C2_5 C1_6 . . 122.13(10) ?
C4_5 C3_5 C2_5 . . 121.96(11) ?
C4_5 C3_5 H3_5 . . 119.0 ?
C2_5 C3_5 H3_5 . . 119.0 ?
C3_5 C4_5 C5_5 . . 117.55(11) ?
C3_5 C4_5 C1_7 . . 123.26(11) ?
C5_5 C4_5 C1_7 . . 119.19(11) ?
C6_5 C5_5 C4_5 . . 123.08(11) ?
C6_5 C5_5 H5_5 . . 118.5 ?
C4_5 C5_5 H5_5 . . 118.5 ?
C5_5 C6_5 C1_5 . . 118.23(11) ?
C5_5 C6_5 C1_8 . . 119.80(11) ?
C1_5 C6_5 C1_8 . . 121.93(11) ?
C2_5 C1_6 C3_6 . . 111.22(10) ?
C2_5 C1_6 C2_6 . . 111.80(10) ?
C3_6 C1_6 C2_6 . . 109.76(10) ?
C2_5 C1_6 H1_6 . . 108.0 ?
C3_6 C1_6 H1_6 . . 108.0 ?
C2_6 C1_6 H1_6 . . 108.0 ?
C1_6 C2_6 H2A_6 . . 109.5 ?
C1_6 C2_6 H2B_6 . . 109.5 ?
H2A_6 C2_6 H2B_6 . . 109.5 ?
C1_6 C2_6 H2C_6 . . 109.5 ?
H2A_6 C2_6 H2C_6 . . 109.5 ?
H2B_6 C2_6 H2C_6 . . 109.5 ?
C1_6 C3_6 H3A_6 . . 109.5 ?
C1_6 C3_6 H3B_6 . . 109.5 ?
H3A_6 C3_6 H3B_6 . . 109.5 ?
C1_6 C3_6 H3C_6 . . 109.5 ?
H3A_6 C3_6 H3C_6 . . 109.5 ?
H3B_6 C3_6 H3C_6 . . 109.5 ?
C4_5 C1_7 C2_7 . . 114.31(11) ?
C4_5 C1_7 C3_7 . . 111.08(10) ?
C2_7 C1_7 C3_7 . . 108.64(11) ?
C4_5 C1_7 H1_7 . . 107.5 ?
C2_7 C1_7 H1_7 . . 107.5 ?
C3_7 C1_7 H1_7 . . 107.5 ?
C1_7 C2_7 H2A_7 . . 109.5 ?
C1_7 C2_7 H2B_7 . . 109.5 ?
H2A_7 C2_7 H2B_7 . . 109.5 ?
C1_7 C2_7 H2C_7 . . 109.5 ?
H2A_7 C2_7 H2C_7 . . 109.5 ?
H2B_7 C2_7 H2C_7 . . 109.5 ?
C1_7 C3_7 H3A_7 . . 109.5 ?
C1_7 C3_7 H3B_7 . . 109.5 ?
H3A_7 C3_7 H3B_7 . . 109.5 ?
C1_7 C3_7 H3C_7 . . 109.5 ?
H3A_7 C3_7 H3C_7 . . 109.5 ?
H3B_7 C3_7 H3C_7 . . 109.5 ?
C6_5 C1_8 C2_8 . . 113.20(11) ?
C6_5 C1_8 C3_8 . . 110.98(10) ?
C2_8 C1_8 C3_8 . . 108.59(10) ?
C6_5 C1_8 H1_8 . . 108.0 ?
C2_8 C1_8 H1_8 . . 108.0 ?
C3_8 C1_8 H1_8 . . 108.0 ?
C1_8 C2_8 H2A_8 . . 109.5 ?
C1_8 C2_8 H2B_8 . . 109.5 ?
H2A_8 C2_8 H2B_8 . . 109.5 ?
C1_8 C2_8 H2C_8 . . 109.5 ?
H2A_8 C2_8 H2C_8 . . 109.5 ?
H2B_8 C2_8 H2C_8 . . 109.5 ?
C1_8 C3_8 H3A_8 . . 109.5 ?
C1_8 C3_8 H3B_8 . . 109.5 ?
H3A_8 C3_8 H3B_8 . . 109.5 ?
C1_8 C3_8 H3C_8 . . 109.5 ?
H3A_8 C3_8 H3C_8 . . 109.5 ?
H3B_8 C3_8 H3C_8 . . 109.5 ?

loop_
_geom_bond_atom_site_label_1
_geom_bond_atom_site_label_2
_geom_bond_site_symmetry_2
_geom_bond_distance
_geom_bond_publ_flag
B1 C1_1 . 1.6020(17) ?
B1 Cl2 . 1.8792(14) ?
B1 Cl1 . 1.8876(13) ?
B1 P1 . 2.0268(13) ?
P1 C1_4 . 1.8377(12) ?
P1 C1_2 . 1.8474(12) ?
P1 C1_3 . 1.8483(11) ?
C1_1 C2_1 . 1.3988(17) ?
C1_1 C6_1 . 1.4044(17) ?
C2_1 C3_1 . 1.3922(17) ?
C2_1 H2_1 . 0.9500 ?
C3_1 C4_1 . 1.386(2) ?
C3_1 H3_1 . 0.9500 ?
C4_1 C5_1 . 1.391(2) ?
C4_1 H4_1 . 0.9500 ?
C5_1 C6_1 . 1.3880(18) ?
C5_1 H5_1 . 0.9500 ?
C6_1 H6_1 . 0.9500 ?
C1_2 C6_2 . 1.5401(16) ?
C1_2 C2_2 . 1.5413(16) ?
C1_2 H1_2 . 1.0000 ?
C2_2 C3_2 . 1.5320(17) ?
C2_2 H2A_2 . 0.9900 ?
C2_2 H2B_2 . 0.9900 ?
C3_2 C4_2 . 1.5266(19) ?
C3_2 H3A_2 . 0.9900 ?
C3_2 H3B_2 . 0.9900 ?
C4_2 C5_2 . 1.5269(18) ?
C4_2 H4A_2 . 0.9900 ?
C4_2 H4B_2 . 0.9900 ?
C5_2 C6_2 . 1.5309(17) ?
C5_2 H5A_2 . 0.9900 ?
C5_2 H5B_2 . 0.9900 ?
C6_2 H6A_2 . 0.9900 ?
C6_2 H6B_2 . 0.9900 ?
C1_3 C2_3 . 1.5381(16) ?
C1_3 C6_3 . 1.5431(16) ?
C1_3 H1_3 . 1.0000 ?
C2_3 C3_3 . 1.5314(16) ?
C2_3 H2A_3 . 0.9900 ?
C2_3 H2B_3 . 0.9900 ?
C3_3 C4_3 . 1.5271(17) ?
C3_3 H3A_3 . 0.9900 ?
C3_3 H3B_3 . 0.9900 ?
C4_3 C5_3 . 1.5256(18) ?
C4_3 H4A_3 . 0.9900 ?
C4_3 H4B_3 . 0.9900 ?
C5_3 C6_3 . 1.5313(16) ?
C5_3 H5A_3 . 0.9900 ?
C5_3 H5B_3 . 0.9900 ?
C6_3 H6A_3 . 0.9900 ?
C6_3 H6B_3 . 0.9900 ?
C1_4 C2_4 . 1.4108(16) ?
C1_4 C6_4 . 1.4151(16) ?
C2_4 C3_4 . 1.3836(17) ?
C2_4 H2_4 . 0.9500 ?
C3_4 C4_4 . 1.3854(18) ?
C3_4 H3_4 . 0.9500 ?
C4_4 C5_4 . 1.3828(17) ?
C4_4 H4_4 . 0.9500 ?
C5_4 C6_4 . 1.4044(17) ?
C5_4 H5_4 . 0.9500 ?
C6_4 C1_5 . 1.5112(16) ?
C1_5 C2_5 . 1.4061(17) ?
C1_5 C6_5 . 1.4174(16) ?
C2_5 C3_5 . 1.4029(16) ?
C2_5 C1_6 . 1.5202(17) ?
C3_5 C4_5 . 1.3862(17) ?
C3_5 H3_5 . 0.9500 ?
C4_5 C5_5 . 1.3954(17) ?
C4_5 C1_7 . 1.5230(16) ?
C5_5 C6_5 . 1.3947(17) ?
C5_5 H5_5 . 0.9500 ?
C6_5 C1_8 . 1.5259(17) ?
C1_6 C3_6 . 1.5345(18) ?
C1_6 C2_6 . 1.5346(17) ?
C1_6 H1_6 . 1.0000 ?
C2_6 H2A_6 . 0.9800 ?
C2_6 H2B_6 . 0.9800 ?
C2_6 H2C_6 . 0.9800 ?
C3_6 H3A_6 . 0.9800 ?
C3_6 H3B_6 . 0.9800 ?
C3_6 H3C_6 . 0.9800 ?
C1_7 C2_7 . 1.5306(19) ?
C1_7 C3_7 . 1.5306(17) ?
C1_7 H1_7 . 1.0000 ?
C2_7 H2A_7 . 0.9800 ?
C2_7 H2B_7 . 0.9800 ?
C2_7 H2C_7 . 0.9800 ?
C3_7 H3A_7 . 0.9800 ?
C3_7 H3B_7 . 0.9800 ?
C3_7 H3C_7 . 0.9800 ?
C1_8 C2_8 . 1.5317(18) ?
C1_8 C3_8 . 1.5390(18) ?
C1_8 H1_8 . 1.0000 ?
C2_8 H2A_8 . 0.9800 ?
C2_8 H2B_8 . 0.9800 ?
C2_8 H2C_8 . 0.9800 ?
C3_8 H3A_8 . 0.9800 ?
C3_8 H3B_8 . 0.9800 ?
C3_8 H3C_8 . 0.9800 ?

loop_
_geom_torsion_atom_site_label_1
_geom_torsion_atom_site_label_2
_geom_torsion_atom_site_label_3
_geom_torsion_atom_site_label_4
_geom_torsion_site_symmetry_1
_geom_torsion_site_symmetry_2
_geom_torsion_site_symmetry_3
_geom_torsion_site_symmetry_4
_geom_torsion
_geom_torsion_publ_flag
C1_1 B1 P1 C1_4 . . . . 41.34(10) ?
Cl2 B1 P1 C1_4 . . . . 165.91(6) ?
Cl1 B1 P1 C1_4 . . . . -80.17(7) ?
C1_1 B1 P1 C1_2 . . . . -82.88(10) ?
Cl2 B1 P1 C1_2 . . . . 41.69(8) ?
Cl1 B1 P1 C1_2 . . . . 155.62(6) ?
C1_1 B1 P1 C1_3 . . . . 152.81(8) ?
Cl2 B1 P1 C1_3 . . . . -82.62(7) ?
Cl1 B1 P1 C1_3 . . . . 31.30(8) ?
Cl2 B1 C1_1 C2_1 . . . . -15.69(15) ?
Cl1 B1 C1_1 C2_1 . . . . -136.45(10) ?
P1 B1 C1_1 C2_1 . . . . 104.75(12) ?
Cl2 B1 C1_1 C6_1 . . . . 161.48(10) ?
Cl1 B1 C1_1 C6_1 . . . . 40.73(14) ?
P1 B1 C1_1 C6_1 . . . . -78.08(13) ?
C6_1 C1_1 C2_1 C3_1 . . . . -0.34(18) ?
B1 C1_1 C2_1 C3_1 . . . . 176.96(11) ?
C1_1 C2_1 C3_1 C4_1 . . . . 0.21(19) ?
C2_1 C3_1 C4_1 C5_1 . . . . 0.1(2) ?
C3_1 C4_1 C5_1 C6_1 . . . . -0.3(2) ?
C4_1 C5_1 C6_1 C1_1 . . . . 0.2(2) ?
C2_1 C1_1 C6_1 C5_1 . . . . 0.13(18) ?
B1 C1_1 C6_1 C5_1 . . . . -177.19(12) ?
C1_4 P1 C1_2 C6_2 . . . . -87.52(9) ?
C1_3 P1 C1_2 C6_2 . . . . 159.28(8) ?
B1 P1 C1_2 C6_2 . . . . 36.00(10) ?
C1_4 P1 C1_2 C2_2 . . . . 146.78(9) ?
C1_3 P1 C1_2 C2_2 . . . . 33.58(10) ?
B1 P1 C1_2 C2_2 . . . . -89.70(10) ?
C6_2 C1_2 C2_2 C3_2 . . . . 57.18(13) ?
P1 C1_2 C2_2 C3_2 . . . . -175.76(9) ?
C1_2 C2_2 C3_2 C4_2 . . . . -56.22(14) ?
C2_2 C3_2 C4_2 C5_2 . . . . 55.18(15) ?
C3_2 C4_2 C5_2 C6_2 . . . . -55.89(15) ?
C4_2 C5_2 C6_2 C1_2 . . . . 58.69(14) ?
C2_2 C1_2 C6_2 C5_2 . . . . -58.93(13) ?
P1 C1_2 C6_2 C5_2 . . . . 172.21(8) ?
C1_4 P1 C1_3 C2_3 . . . . -59.75(10) ?
C1_2 P1 C1_3 C2_3 . . . . 57.99(10) ?
B1 P1 C1_3 C2_3 . . . . -175.14(8) ?
C1_4 P1 C1_3 C6_3 . . . . 168.67(9) ?
C1_2 P1 C1_3 C6_3 . . . . -73.59(10) ?
B1 P1 C1_3 C6_3 . . . . 53.28(10) ?
C6_3 C1_3 C2_3 C3_3 . . . . -54.13(13) ?
P1 C1_3 C2_3 C3_3 . . . . 173.13(8) ?
C1_3 C2_3 C3_3 C4_3 . . . . 54.90(13) ?
C2_3 C3_3 C4_3 C5_3 . . . . -57.81(14) ?
C3_3 C4_3 C5_3 C6_3 . . . . 58.99(14) ?
C4_3 C5_3 C6_3 C1_3 . . . . -57.08(14) ?
C2_3 C1_3 C6_3 C5_3 . . . . 55.20(13) ?
P1 C1_3 C6_3 C5_3 . . . . -172.51(8) ?
C1_2 P1 C1_4 C2_4 . . . . -172.56(8) ?
C1_3 P1 C1_4 C2_4 . . . . -54.62(9) ?
B1 P1 C1_4 C2_4 . . . . 60.51(10) ?
C1_2 P1 C1_4 C6_4 . . . . 6.24(12) ?
C1_3 P1 C1_4 C6_4 . . . . 124.18(11) ?
B1 P1 C1_4 C6_4 . . . . -120.69(11) ?
C6_4 C1_4 C2_4 C3_4 . . . . -1.57(17) ?
P1 C1_4 C2_4 C3_4 . . . . 177.40(10) ?
C1_4 C2_4 C3_4 C4_4 . . . . -0.38(18) ?
C2_4 C3_4 C4_4 C5_4 . . . . 1.60(18) ?
C3_4 C4_4 C5_4 C6_4 . . . . -0.89(19) ?
C4_4 C5_4 C6_4 C1_4 . . . . -1.07(18) ?
C4_4 C5_4 C6_4 C1_5 . . . . -179.01(11) ?
C2_4 C1_4 C6_4 C5_4 . . . . 2.22(16) ?
P1 C1_4 C6_4 C5_4 . . . . -176.51(9) ?
C2_4 C1_4 C6_4 C1_5 . . . . 179.77(11) ?
P1 C1_4 C6_4 C1_5 . . . . 1.03(19) ?
C5_4 C6_4 C1_5 C2_5 . . . . 80.69(13) ?
C1_4 C6_4 C1_5 C2_5 . . . . -96.95(15) ?
C5_4 C6_4 C1_5 C6_5 . . . . -89.09(13) ?
C1_4 C6_4 C1_5 C6_5 . . . . 93.27(15) ?
C6_5 C1_5 C2_5 C3_5 . . . . -2.53(17) ?
C6_4 C1_5 C2_5 C3_5 . . . . -172.38(11) ?
C6_5 C1_5 C2_5 C1_6 . . . . 175.99(11) ?
C6_4 C1_5 C2_5 C1_6 . . . . 6.14(17) ?
C1_5 C2_5 C3_5 C4_5 . . . . 1.22(18) ?
C1_6 C2_5 C3_5 C4_5 . . . . -177.35(11) ?
C2_5 C3_5 C4_5 C5_5 . . . . 0.13(18) ?
C2_5 C3_5 C4_5 C1_7 . . . . 179.91(11) ?
C3_5 C4_5 C5_5 C6_5 . . . . -0.15(18) ?
C1_7 C4_5 C5_5 C6_5 . . . . -179.94(11) ?
C4_5 C5_5 C6_5 C1_5 . . . . -1.15(18) ?
C4_5 C5_5 C6_5 C1_8 . . . . 176.55(11) ?
C2_5 C1_5 C6_5 C5_5 . . . . 2.47(17) ?
C6_4 C1_5 C6_5 C5_5 . . . . 172.19(10) ?
C2_5 C1_5 C6_5 C1_8 . . . . -175.17(11) ?
C6_4 C1_5 C6_5 C1_8 . . . . -5.46(17) ?
C3_5 C2_5 C1_6 C3_6 . . . . 64.96(14) ?
C1_5 C2_5 C1_6 C3_6 . . . . -113.57(13) ?
C3_5 C2_5 C1_6 C2_6 . . . . -58.12(14) ?
C1_5 C2_5 C1_6 C2_6 . . . . 123.35(12) ?
C3_5 C4_5 C1_7 C2_7 . . . . 7.27(18) ?
C5_5 C4_5 C1_7 C2_7 . . . . -172.95(12) ?
C3_5 C4_5 C1_7 C3_7 . . . . -116.10(13) ?
C5_5 C4_5 C1_7 C3_7 . . . . 63.68(15) ?
C5_5 C6_5 C1_8 C2_8 . . . . 31.10(16) ?
C1_5 C6_5 C1_8 C2_8 . . . . -151.28(11) ?
C5_5 C6_5 C1_8 C3_8 . . . . -91.30(14) ?
C1_5 C6_5 C1_8 C3_8 . . . . 86.31(14) ?
